data_4070722
loop_
_publ_author_name
'Cabeza, Javier A.'
'del R\'io, Ignacio'
'Miguel, Daniel'
'P\'erez-Carre\~no, Enrique'
'S\'anchez-Vega, M. Gabriela'

_publ_section_title
;
 Reactivity of N-Heterocyclic Carbenes with [Ru3(CO)12] and [Os3(CO)12].
 Influence of Ligand Volume and Electronic Effects
;
_journal_issue 2
_journal_name_full Organometallics
_journal_page_first 211
_journal_paper_doi 10.1021/om7009655
_journal_volume 27
_journal_year 2008
_chemical_formula_moiety 'C32 H24 N2 O11 Ru3'
_chemical_formula_sum 'C32 H24 N2 O11 Ru3'
_chemical_formula_weight 915.76
_chemical_name_systematic
;
  ?
;
_space_group_IT_number 14
_symmetry_cell_setting monoclinic
_symmetry_space_group_name_Hall '-P 2yn'
_symmetry_space_group_name_H-M 'P 1 21/n 1'
_atom_sites_solution_hydrogens geom
_atom_sites_solution_primary direct
_atom_sites_solution_secondary difmap
_audit_creation_method SHELXL-97
_cell_angle_alpha 90.00
_cell_angle_beta 90.6040(10)
_cell_angle_gamma 90.00
_cell_formula_units_Z 4
_cell_length_a 13.61710(10)
_cell_length_b 15.19820(9)
_cell_length_c 16.75050(10)
_cell_measurement_temperature 293(2)
_cell_volume 3466.41(4)
_computing_cell_refinement 'HKL Scalepack (Otwinowski & Minor 1997)'
_computing_data_collection 'Collect (Nonius BV, 1997-2000)'
_computing_data_reduction 'HKL Denzo and Scalepack (Otwinowski & Minor 1997)'
_computing_molecular_graphics 'EUCLID (Spek, 1982)'
_computing_publication_material 'SHELXL-97 (Sheldrick, 1997)'
_computing_structure_refinement 'SHELXL-97 (Sheldrick, 1997)'
_computing_structure_solution 'DIRDIF-96 (Beurskens et al., 1996)'
_diffrn_ambient_temperature 293(2)
_diffrn_detector_area_resol_mean 9
_diffrn_measured_fraction_theta_full 0.972
_diffrn_measured_fraction_theta_max 0.972
_diffrn_measurement_device '95mm CCD camera on \k-goniostat'
_diffrn_measurement_device_type KappaCCD
_diffrn_measurement_method CCD
_diffrn_radiation_monochromator 'horizontally mounted graphite crystal'
_diffrn_radiation_source 'fine-focus sealed tube'
_diffrn_radiation_type CuK\a
_diffrn_radiation_wavelength 1.54178
_diffrn_reflns_av_R_equivalents 0.0281
_diffrn_reflns_av_sigmaI/netI 0.0224
_diffrn_reflns_limit_h_max 16
_diffrn_reflns_limit_h_min -16
_diffrn_reflns_limit_k_max 18
_diffrn_reflns_limit_k_min -15
_diffrn_reflns_limit_l_max 20
_diffrn_reflns_limit_l_min -20
_diffrn_reflns_number 21074
_diffrn_reflns_theta_full 74.58
_diffrn_reflns_theta_max 74.58
_diffrn_reflns_theta_min 3.93
_exptl_absorpt_coefficient_mu 10.972
_exptl_absorpt_correction_T_max 0.581
_exptl_absorpt_correction_T_min 0.540
_exptl_absorpt_correction_type refdelf
_exptl_absorpt_process_details
;
Parkin S,Moezzi B & Hope H, (1995) J. Appl. Cryst. 28, 53-56
Cubic fit to sin(theta)/lambda - 24 parameters
;
_exptl_crystal_colour red
_exptl_crystal_density_diffrn 1.755
_exptl_crystal_density_method 'not measured'
_exptl_crystal_description prism
_exptl_crystal_F_000 1800
_exptl_crystal_size_max 0.1
_exptl_crystal_size_mid 0.05
_exptl_crystal_size_min 0.05
_refine_diff_density_max 0.398
_refine_diff_density_min -1.794
_refine_diff_density_rms 0.097
_refine_ls_extinction_method none
_refine_ls_goodness_of_fit_ref 1.075
_refine_ls_hydrogen_treatment constr
_refine_ls_matrix_type full
_refine_ls_number_parameters 433
_refine_ls_number_reflns 6887
_refine_ls_number_restraints 0
_refine_ls_restrained_S_all 1.075
_refine_ls_R_factor_all 0.0383
_refine_ls_R_factor_gt 0.0343
_refine_ls_shift/su_max 0.002
_refine_ls_shift/su_mean 0.000
_refine_ls_structure_factor_coef Fsqd
_refine_ls_weighting_details
; calc
  [1.00000+-1.00000exp(-11.00(sin\q/\l)^2^)]/
    [\s^2^(Fo^2^)+0.0000+0.0375*P+(0.0720P)^2^+0.0000sin\q/\l]
  where P = 0.33333Fo^2^ + 0.66667Fc^2^
;
_refine_ls_weighting_scheme calc
_refine_ls_wR_factor_gt 0.0975
_refine_ls_wR_factor_ref 0.1061
_reflns_number_gt 6048
_reflns_number_total 6887
_reflns_threshold_expression >2sigma(I)
_cod_data_source_file om7009655-file003.cif
_cod_data_source_block 4_(g126f2)
_cod_depositor_comments
;
The following automatic conversions were performed:

'_symmetry_cell_setting' value 'Monoclinic' changed to 'monoclinic'
according to /home/saulius/struct/CIF-dictionaries/cif_core.dic
dictionary named 'cif_core.dic' version 2.4.1 from 2010-06-29.

Automatic conversion script
Id: cif_fix_values 1715 2011-07-08 13:25:40Z adriana 
;
_cod_original_sg_symbol_H-M 'P 21/n'
_cod_database_code 4070722

loop_
_symmetry_equiv_pos_as_xyz
'x, y, z'
'-x+1/2, y+1/2, -z+1/2'
'-x, -y, -z'
'x-1/2, -y-1/2, z-1/2'

loop_
_atom_site_label
_atom_site_type_symbol
_atom_site_fract_x
_atom_site_fract_y
_atom_site_fract_z
_atom_site_U_iso_or_equiv
_atom_site_adp_type
_atom_site_occupancy
_atom_site_symmetry_multiplicity
_atom_site_calc_flag
_atom_site_refinement_flags
C1 C 0.4459(2) 0.31460(19) 0.29275(18) 0.0417(6) Uani 1 1 d .
C2 C 0.3582(3) 0.4360(2) 0.2569(2) 0.0596(8) Uani 1 1 d .
H2 H 0.3275 0.4783 0.2252 0.072 Uiso 1 1 calc R
C3 C 0.3589(3) 0.4329(3) 0.3363(3) 0.0637(9) Uani 1 1 d .
H3 H 0.3289 0.4724 0.3707 0.076 Uiso 1 1 calc R
C4 C 0.4356(2) 0.3577(2) 0.14707(19) 0.0479(6) Uani 1 1 d .
C5 C 0.5218(3) 0.3971(2) 0.1216(2) 0.0543(7) Uani 1 1 d .
C6 C 0.5900(3) 0.4434(3) 0.1790(3) 0.0680(10) Uani 1 1 d .
H6A H 0.6350 0.4016 0.2019 0.102 Uiso 1 1 calc R
H6B H 0.5525 0.4702 0.2207 0.102 Uiso 1 1 calc R
H6C H 0.6261 0.4879 0.1511 0.102 Uiso 1 1 calc R
C7 C 0.5442(4) 0.3921(3) 0.0411(2) 0.0693(10) Uani 1 1 d .
H7 H 0.6023 0.4171 0.0232 0.083 Uiso 1 1 calc R
C8 C 0.4831(5) 0.3513(4) -0.0126(3) 0.0790(14) Uani 1 1 d .
C9 C 0.5130(8) 0.3445(6) -0.0998(3) 0.125(3) Uani 1 1 d .
H9A H 0.4598 0.3200 -0.1306 0.188 Uiso 1 1 calc R
H9B H 0.5696 0.3072 -0.1040 0.188 Uiso 1 1 calc R
H9C H 0.5284 0.4020 -0.1197 0.188 Uiso 1 1 calc R
C10 C 0.3956(5) 0.3177(3) 0.0138(3) 0.0829(16) Uani 1 1 d .
H10 H 0.3527 0.2924 -0.0232 0.099 Uiso 1 1 calc R
C11 C 0.3686(3) 0.3200(3) 0.0945(3) 0.0617(9) Uani 1 1 d .
C12 C 0.2709(3) 0.2875(4) 0.1221(4) 0.0837(14) Uani 1 1 d .
H12A H 0.2800 0.2508 0.1682 0.126 Uiso 1 1 calc R
H12B H 0.2399 0.2542 0.0802 0.126 Uiso 1 1 calc R
H12C H 0.2302 0.3368 0.1357 0.126 Uiso 1 1 calc R
C13 C 0.4396(3) 0.3441(2) 0.4402(2) 0.0527(7) Uani 1 1 d .
C14 C 0.3734(3) 0.3026(3) 0.4905(2) 0.0593(8) Uani 1 1 d .
C15 C 0.2744(3) 0.2717(4) 0.4594(3) 0.0771(12) Uani 1 1 d .
H15A H 0.2538 0.2212 0.4892 0.116 Uiso 1 1 calc R
H15B H 0.2795 0.2564 0.4040 0.116 Uiso 1 1 calc R
H15C H 0.2271 0.3180 0.4653 0.116 Uiso 1 1 calc R
C16 C 0.4003(3) 0.2919(3) 0.5694(2) 0.0643(9) Uani 1 1 d .
H16 H 0.3564 0.2654 0.6041 0.077 Uiso 1 1 calc R
C17 C 0.4904(3) 0.3192(3) 0.5987(2) 0.0623(9) Uani 1 1 d .
C18 C 0.5190(5) 0.3055(4) 0.6853(3) 0.0832(14) Uani 1 1 d .
H18A H 0.4638 0.3182 0.7185 0.125 Uiso 1 1 calc R
H18B H 0.5724 0.3440 0.6990 0.125 Uiso 1 1 calc R
H18C H 0.5390 0.2455 0.6932 0.125 Uiso 1 1 calc R
C19 C 0.5544(3) 0.3621(2) 0.5472(2) 0.0578(8) Uani 1 1 d .
H19 H 0.6153 0.3807 0.5665 0.069 Uiso 1 1 calc R
C20 C 0.5296(3) 0.3776(2) 0.4678(2) 0.0519(7) Uani 1 1 d .
C21 C 0.5955(3) 0.4325(3) 0.4169(3) 0.0643(9) Uani 1 1 d .
H21A H 0.5811 0.4937 0.4252 0.097 Uiso 1 1 calc R
H21B H 0.5848 0.4179 0.3617 0.097 Uiso 1 1 calc R
H21C H 0.6627 0.4212 0.4312 0.097 Uiso 1 1 calc R
C101 C 0.4701(3) 0.1496(2) 0.3920(3) 0.0639(10) Uani 1 1 d .
C102 C 0.6357(3) 0.2313(2) 0.3537(2) 0.0511(7) Uani 1 1 d .
C103 C 0.5962(3) 0.2188(2) 0.1959(2) 0.0537(7) Uani 1 1 d .
C201 C 0.3758(4) 0.1071(3) 0.2517(4) 0.0874(15) Uani 1 1 d .
C202 C 0.3915(7) 0.0987(4) 0.0882(5) 0.126(3) Uani 1 1 d .
C203 C 0.4335(5) -0.0564(4) 0.1705(5) 0.102(2) Uani 1 1 d .
C204 C 0.5887(6) 0.0577(4) 0.1069(4) 0.0967(18) Uani 1 1 d .
C301 C 0.4847(3) -0.0295(3) 0.3452(4) 0.0759(12) Uani 1 1 d .
C302 C 0.6678(3) 0.0232(3) 0.4040(3) 0.0682(10) Uani 1 1 d .
C303 C 0.6441(3) -0.0959(3) 0.2625(3) 0.0711(10) Uani 1 1 d .
C304 C 0.7135(3) 0.0749(3) 0.2491(3) 0.0628(9) Uani 1 1 d .
N1 N 0.4117(2) 0.36428(18) 0.23046(17) 0.0478(6) Uani 1 1 d .
N2 N 0.4132(2) 0.35936(19) 0.35795(17) 0.0501(6) Uani 1 1 d .
O101 O 0.4427(4) 0.1231(2) 0.4516(2) 0.1023(14) Uani 1 1 d .
O102 O 0.7049(2) 0.2487(3) 0.3899(2) 0.0802(9) Uani 1 1 d .
O103 O 0.6485(2) 0.2397(2) 0.14678(18) 0.0717(8) Uani 1 1 d .
O201 O 0.3000(3) 0.1152(3) 0.2805(4) 0.1134(16) Uani 1 1 d .
O202 O 0.3431(7) 0.1097(4) 0.0339(5) 0.200(5) Uani 1 1 d .
O203 O 0.4068(5) -0.1266(3) 0.1678(5) 0.153(3) Uani 1 1 d .
O204 O 0.6518(6) 0.0526(4) 0.0630(4) 0.141(2) Uani 1 1 d .
O301 O 0.4176(3) -0.0617(3) 0.3729(4) 0.1140(16) Uani 1 1 d .
O302 O 0.7057(4) 0.0240(4) 0.4641(2) 0.1041(13) Uani 1 1 d .
O303 O 0.6706(4) -0.1615(3) 0.2399(3) 0.1089(14) Uani 1 1 d .
O304 O 0.7823(2) 0.1031(3) 0.2223(3) 0.0937(12) Uani 1 1 d .
Ru1 Ru 0.526935(15) 0.193681(14) 0.293956(12) 0.03953(10) Uani 1 1 d .
Ru2 Ru 0.47196(3) 0.06417(2) 0.17569(2) 0.07343(13) Uani 1 1 d .
Ru3 Ru 0.604056(18) 0.017318(15) 0.300188(16) 0.04989(10) Uani 1 1 d .

loop_
_atom_site_aniso_label
_atom_site_aniso_U_11
_atom_site_aniso_U_22
_atom_site_aniso_U_33
_atom_site_aniso_U_23
_atom_site_aniso_U_13
_atom_site_aniso_U_12
C1 0.0379(13) 0.0497(14) 0.0374(14) -0.0047(11) 0.0007(10) -0.0002(11)
C2 0.0594(19) 0.0609(19) 0.058(2) -0.0040(15) -0.0034(16) 0.0180(15)
C3 0.066(2) 0.065(2) 0.061(2) -0.0136(16) 0.0060(17) 0.0203(17)
C4 0.0510(15) 0.0542(15) 0.0384(15) -0.0025(12) -0.0112(12) 0.0089(13)
C5 0.0584(18) 0.0626(19) 0.0416(17) 0.0062(13) -0.0048(13) 0.0033(15)
C6 0.065(2) 0.076(2) 0.063(2) 0.0002(19) -0.0046(17) -0.0119(19)
C7 0.080(3) 0.083(3) 0.046(2) 0.0136(18) 0.0050(17) 0.011(2)
C8 0.104(4) 0.091(3) 0.042(2) -0.0033(19) -0.008(2) 0.036(3)
C9 0.194(8) 0.146(6) 0.036(2) 0.003(3) -0.003(3) 0.059(6)
C10 0.105(4) 0.087(3) 0.056(2) -0.021(2) -0.041(3) 0.031(3)
C11 0.0590(19) 0.0649(19) 0.061(2) -0.0126(17) -0.0228(16) 0.0134(16)
C12 0.057(2) 0.084(3) 0.109(4) -0.021(3) -0.027(2) 0.006(2)
C13 0.0583(18) 0.0603(17) 0.0397(16) -0.0116(13) 0.0062(13) 0.0107(14)
C14 0.0583(18) 0.074(2) 0.0460(18) -0.0126(15) 0.0144(15) 0.0031(16)
C15 0.058(2) 0.113(4) 0.060(2) -0.013(2) 0.0167(18) -0.004(2)
C16 0.069(2) 0.082(2) 0.0426(18) -0.0043(16) 0.0173(16) 0.0086(19)
C17 0.077(2) 0.073(2) 0.0376(17) -0.0132(15) 0.0076(15) 0.0140(18)
C18 0.109(4) 0.101(3) 0.040(2) -0.0080(19) 0.001(2) 0.011(3)
C19 0.0638(19) 0.0622(19) 0.0474(18) -0.0139(15) -0.0018(15) 0.0069(15)
C20 0.0560(17) 0.0548(16) 0.0448(17) -0.0120(13) 0.0036(13) 0.0038(14)
C21 0.077(2) 0.062(2) 0.054(2) -0.0090(16) 0.0057(17) -0.0049(17)
C101 0.074(2) 0.0470(16) 0.071(2) -0.0029(16) 0.0264(19) -0.0018(15)
C102 0.0531(17) 0.0589(17) 0.0413(16) -0.0009(13) -0.0039(13) 0.0023(14)
C103 0.0623(19) 0.0573(17) 0.0414(17) -0.0028(14) 0.0009(14) 0.0152(15)
C201 0.067(3) 0.074(3) 0.121(4) -0.019(3) -0.019(3) 0.011(2)
C202 0.157(6) 0.089(4) 0.131(6) -0.059(4) -0.081(5) 0.047(4)
C203 0.087(3) 0.075(3) 0.144(6) -0.044(3) -0.044(4) 0.015(3)
C204 0.136(5) 0.090(3) 0.064(3) -0.033(3) -0.007(3) 0.021(3)
C301 0.064(2) 0.061(2) 0.103(4) -0.011(2) 0.016(2) -0.0057(18)
C302 0.071(2) 0.071(2) 0.063(3) 0.0055(18) 0.012(2) 0.0035(18)
C303 0.070(2) 0.059(2) 0.085(3) -0.0025(19) 0.010(2) 0.0120(18)
C304 0.0559(19) 0.070(2) 0.063(2) 0.0183(17) 0.0069(16) 0.0125(17)
N1 0.0457(12) 0.0541(14) 0.0435(14) -0.0048(11) -0.0015(10) 0.0050(11)
N2 0.0515(14) 0.0578(14) 0.0411(13) -0.0092(11) 0.0061(11) 0.0092(11)
O101 0.152(4) 0.0742(18) 0.083(2) 0.0114(17) 0.072(3) 0.001(2)
O102 0.0647(16) 0.096(2) 0.080(2) -0.0110(17) -0.0296(15) 0.0038(15)
O103 0.0808(18) 0.0827(18) 0.0522(15) 0.0141(13) 0.0262(13) 0.0189(15)
O201 0.0561(18) 0.102(3) 0.182(5) -0.029(3) 0.001(2) -0.0047(18)
O202 0.283(9) 0.127(4) 0.187(7) -0.080(4) -0.175(7) 0.088(5)
O203 0.150(5) 0.070(2) 0.238(8) -0.039(3) -0.079(5) -0.004(3)
O204 0.190(6) 0.136(4) 0.097(3) -0.044(3) 0.039(4) -0.003(4)
O301 0.089(2) 0.086(2) 0.168(5) -0.010(2) 0.055(3) -0.034(2)
O302 0.107(3) 0.147(4) 0.058(2) 0.012(2) -0.0065(19) 0.000(3)
O303 0.117(3) 0.072(2) 0.139(4) -0.024(2) 0.023(3) 0.023(2)
O304 0.0597(16) 0.102(2) 0.120(3) 0.051(2) 0.0284(18) 0.0095(16)
Ru1 0.03933(13) 0.04443(14) 0.03489(14) -0.00483(7) 0.00252(8) 0.00156(7)
Ru2 0.0804(2) 0.05961(18) 0.0797(2) -0.02861(15) -0.02861(17) 0.01205(14)
Ru3 0.04663(15) 0.04697(15) 0.05623(17) 0.00151(9) 0.00869(10) 0.00354(9)

loop_
_atom_type_symbol
_atom_type_description
_atom_type_scat_dispersion_real
_atom_type_scat_dispersion_imag
_atom_type_scat_source
C C 0.0180 0.0090 'International Tables Vol C Tables 4.2.6.8 and 6.1.1.4'
H H 0.0000 0.0000 'International Tables Vol C Tables 4.2.6.8 and 6.1.1.4'
N N 0.0310 0.0180 'International Tables Vol C Tables 4.2.6.8 and 6.1.1.4'
O O 0.0490 0.0320 'International Tables Vol C Tables 4.2.6.8 and 6.1.1.4'
Ru Ru 0.0550 3.2960 'International Tables Vol C Tables 4.2.6.8 and 6.1.1.4'

loop_
_geom_angle_atom_site_label_1
_geom_angle_atom_site_label_2
_geom_angle_atom_site_label_3
_geom_angle
N2 C1 N1 103.0(3)
N2 C1 Ru1 126.3(2)
N1 C1 Ru1 130.7(2)
C3 C2 N1 107.0(3)
C3 C2 H2 126.5
N1 C2 H2 126.5
C2 C3 N2 106.8(3)
C2 C3 H3 126.6
N2 C3 H3 126.6
C11 C4 C5 122.4(4)
C11 C4 N1 119.4(3)
C5 C4 N1 117.9(3)
C4 C5 C7 118.0(4)
C4 C5 C6 121.6(3)
C7 C5 C6 120.4(4)
C5 C6 H6A 109.5
C5 C6 H6B 109.5
H6A C6 H6B 109.5
C5 C6 H6C 109.5
H6A C6 H6C 109.5
H6B C6 H6C 109.5
C8 C7 C5 121.7(5)
C8 C7 H7 119.2
C5 C7 H7 119.2
C7 C8 C10 118.7(4)
C7 C8 C9 119.6(7)
C10 C8 C9 121.6(6)
C8 C9 H9A 109.5
C8 C9 H9B 109.5
H9A C9 H9B 109.5
C8 C9 H9C 109.5
H9A C9 H9C 109.5
H9B C9 H9C 109.5
C8 C10 C11 122.5(4)
C8 C10 H10 118.8
C11 C10 H10 118.8
C4 C11 C10 116.4(4)
C4 C11 C12 121.4(4)
C10 C11 C12 122.1(4)
C11 C12 H12A 109.5
C11 C12 H12B 109.5
H12A C12 H12B 109.5
C11 C12 H12C 109.5
H12A C12 H12C 109.5
H12B C12 H12C 109.5
C14 C13 C20 122.3(3)
C14 C13 N2 119.7(3)
C20 C13 N2 117.8(3)
C16 C14 C13 117.8(4)
C16 C14 C15 121.3(4)
C13 C14 C15 120.8(4)
C14 C15 H15A 109.5
C14 C15 H15B 109.5
H15A C15 H15B 109.5
C14 C15 H15C 109.5
H15A C15 H15C 109.5
H15B C15 H15C 109.5
C14 C16 C17 122.2(4)
C14 C16 H16 118.9
C17 C16 H16 118.9
C16 C17 C19 118.6(4)
C16 C17 C18 121.3(4)
C19 C17 C18 120.1(4)
C17 C18 H18A 109.5
C17 C18 H18B 109.5
H18A C18 H18B 109.5
C17 C18 H18C 109.5
H18A C18 H18C 109.5
H18B C18 H18C 109.5
C20 C19 C17 121.7(4)
C20 C19 H19 119.2
C17 C19 H19 119.2
C19 C20 C13 117.2(3)
C19 C20 C21 119.9(3)
C13 C20 C21 122.8(3)
C20 C21 H21A 109.5
C20 C21 H21B 109.5
H21A C21 H21B 109.5
C20 C21 H21C 109.5
H21A C21 H21C 109.5
H21B C21 H21C 109.5
O101 C101 Ru1 175.5(5)
O102 C102 Ru1 175.3(3)
O103 C103 Ru1 168.4(4)
O201 C201 Ru2 157.2(5)
O201 C201 Ru1 123.8(4)
Ru2 C201 Ru1 78.87(19)
O202 C202 Ru2 172.4(5)
O203 C203 Ru2 177.2(6)
O204 C204 Ru2 175.3(6)
O301 C301 Ru3 175.7(5)
O302 C302 Ru3 177.9(5)
O303 C303 Ru3 177.7(5)
O304 C304 Ru3 174.0(3)
C1 N1 C2 111.5(3)
C1 N1 C4 128.6(3)
C2 N1 C4 119.3(3)
C1 N2 C3 111.7(3)
C1 N2 C13 127.2(3)
C3 N2 C13 120.5(3)
C102 Ru1 C103 90.17(16)
C102 Ru1 C101 88.51(18)
C103 Ru1 C101 170.13(15)
C102 Ru1 C1 98.50(13)
C103 Ru1 C1 94.48(13)
C101 Ru1 C1 95.39(14)
C102 Ru1 C201 160.80(19)
C103 Ru1 C201 105.5(2)
C101 Ru1 C201 74.2(2)
C1 Ru1 C201 91.47(13)
C102 Ru1 Ru3 88.80(11)
C103 Ru1 Ru3 91.93(10)
C101 Ru1 Ru3 78.27(11)
C1 Ru1 Ru3 170.26(8)
C201 Ru1 Ru3 79.75(11)
C102 Ru1 Ru2 140.80(11)
C103 Ru1 Ru2 71.24(11)
C101 Ru1 Ru2 104.02(12)
C1 Ru1 Ru2 116.64(8)
C201 Ru1 Ru2 41.50(14)
Ru3 Ru1 Ru2 58.802(9)
C202 Ru2 C203 94.3(3)
C202 Ru2 C201 91.4(3)
C203 Ru2 C201 99.5(3)
C202 Ru2 C204 91.4(4)
C203 Ru2 C204 98.5(3)
C201 Ru2 C204 161.5(2)
C202 Ru2 Ru3 175.8(4)
C203 Ru2 Ru3 87.93(19)
C201 Ru2 Ru3 91.67(17)
C204 Ru2 Ru3 84.72(19)
C202 Ru2 Ru1 119.05(16)
C203 Ru2 Ru1 139.1(2)
C201 Ru2 Ru1 59.62(15)
C204 Ru2 Ru1 103.28(17)
Ru3 Ru2 Ru1 60.502(9)
C303 Ru3 C301 92.34(19)
C303 Ru3 C304 92.16(19)
C301 Ru3 C304 173.0(2)
C303 Ru3 C302 102.2(2)
C301 Ru3 C302 92.1(2)
C304 Ru3 C302 92.10(19)
C303 Ru3 Ru2 99.45(16)
C301 Ru3 Ru2 81.35(18)
C304 Ru3 Ru2 92.68(12)
C302 Ru3 Ru2 157.65(13)
C303 Ru3 Ru1 158.38(16)
C301 Ru3 Ru1 92.81(14)
C304 Ru3 Ru1 81.11(12)
C302 Ru3 Ru1 98.59(13)
Ru2 Ru3 Ru1 60.697(9)

loop_
_geom_bond_atom_site_label_1
_geom_bond_atom_site_label_2
_geom_bond_distance
C1 N2 1.365(4)
C1 N1 1.365(4)
C1 Ru1 2.144(3)
C2 C3 1.331(6)
C2 N1 1.387(4)
C2 H2 0.9300
C3 N2 1.386(5)
C3 H3 0.9300
C4 C11 1.385(5)
C4 C5 1.389(5)
C4 N1 1.441(4)
C5 C7 1.388(6)
C5 C6 1.505(6)
C6 H6A 0.9600
C6 H6B 0.9600
C6 H6C 0.9600
C7 C8 1.368(8)
C7 H7 0.9300
C8 C10 1.373(9)
C8 C9 1.524(7)
C9 H9A 0.9600
C9 H9B 0.9600
C9 H9C 0.9600
C10 C11 1.406(7)
C10 H10 0.9300
C11 C12 1.497(7)
C12 H12A 0.9600
C12 H12B 0.9600
C12 H12C 0.9600
C13 C14 1.391(6)
C13 C20 1.401(5)
C13 N2 1.439(5)
C14 C16 1.378(6)
C14 C15 1.515(6)
C15 H15A 0.9600
C15 H15B 0.9600
C15 H15C 0.9600
C16 C17 1.380(7)
C16 H16 0.9300
C17 C19 1.395(6)
C17 C18 1.511(6)
C18 H18A 0.9600
C18 H18B 0.9600
C18 H18C 0.9600
C19 C20 1.388(5)
C19 H19 0.9300
C20 C21 1.498(6)
C21 H21A 0.9600
C21 H21B 0.9600
C21 H21C 0.9600
C101 O101 1.144(5)
C101 Ru1 1.941(4)
C102 O102 1.146(5)
C102 Ru1 1.868(3)
C103 O103 1.138(5)
C103 Ru1 1.941(4)
C201 O201 1.150(8)
C201 Ru2 1.949(6)
C201 Ru1 2.537(5)
C202 O202 1.131(8)
C202 Ru2 1.894(6)
C203 O203 1.128(8)
C203 Ru2 1.907(6)
C204 O204 1.139(9)
C204 Ru2 1.976(8)
C301 O301 1.139(6)
C301 Ru3 1.934(5)
C302 O302 1.126(6)
C302 Ru3 1.937(5)
C303 O303 1.126(6)
C303 Ru3 1.915(4)
C304 O304 1.128(5)
C304 Ru3 1.935(4)
Ru1 Ru3 2.8803(3)
Ru1 Ru2 2.8858(3)
Ru2 Ru3 2.8307(4)

loop_
_geom_torsion_atom_site_label_1
_geom_torsion_atom_site_label_2
_geom_torsion_atom_site_label_3
_geom_torsion_atom_site_label_4
_geom_torsion
N1 C2 C3 N2 0.1(5)
C11 C4 C5 C7 -5.1(5)
N1 C4 C5 C7 -179.0(3)
C11 C4 C5 C6 175.5(4)
N1 C4 C5 C6 1.7(5)
C4 C5 C7 C8 1.4(6)
C6 C5 C7 C8 -179.3(4)
C5 C7 C8 C10 2.5(7)
C5 C7 C8 C9 -177.7(5)
C7 C8 C10 C11 -3.0(7)
C9 C8 C10 C11 177.2(5)
C5 C4 C11 C10 4.7(5)
N1 C4 C11 C10 178.5(3)
C5 C4 C11 C12 -172.6(4)
N1 C4 C11 C12 1.2(5)
C8 C10 C11 C4 -0.6(6)
C8 C10 C11 C12 176.7(4)
C20 C13 C14 C16 -2.5(5)
N2 C13 C14 C16 -177.8(3)
C20 C13 C14 C15 176.5(4)
N2 C13 C14 C15 1.1(5)
C13 C14 C16 C17 -1.3(6)
C15 C14 C16 C17 179.7(4)
C14 C16 C17 C19 2.5(6)
C14 C16 C17 C18 -179.0(4)
C16 C17 C19 C20 0.0(5)
C18 C17 C19 C20 -178.5(4)
C17 C19 C20 C13 -3.5(5)
C17 C19 C20 C21 173.2(3)
C14 C13 C20 C19 4.8(5)
N2 C13 C20 C19 -179.7(3)
C14 C13 C20 C21 -171.8(3)
N2 C13 C20 C21 3.7(5)
N2 C1 N1 C2 -1.3(4)
Ru1 C1 N1 C2 177.0(3)
N2 C1 N1 C4 169.5(3)
Ru1 C1 N1 C4 -12.3(5)
C3 C2 N1 C1 0.7(4)
C3 C2 N1 C4 -171.0(3)
C11 C4 N1 C1 104.3(4)
C5 C4 N1 C1 -81.7(4)
C11 C4 N1 C2 -85.7(4)
C5 C4 N1 C2 88.4(4)
N1 C1 N2 C3 1.4(4)
Ru1 C1 N2 C3 -177.0(3)
N1 C1 N2 C13 -170.2(3)
Ru1 C1 N2 C13 11.4(5)
C2 C3 N2 C1 -1.0(5)
C2 C3 N2 C13 171.2(3)
C14 C13 N2 C1 -104.9(4)
C20 C13 N2 C1 79.5(4)
C14 C13 N2 C3 84.2(5)
C20 C13 N2 C3 -91.4(4)
C1 Ru1 Ru2 C202 14.6(4)
C201 Ru1 Ru2 C202 73.0(4)
Ru3 Ru1 Ru2 C202 -175.2(4)
C102 Ru1 Ru2 C203 82.9(3)
C103 Ru1 Ru2 C203 148.6(3)
C101 Ru1 Ru2 C203 -22.4(3)
C1 Ru1 Ru2 C203 -125.9(3)
C201 Ru1 Ru2 C203 -67.4(4)
Ru3 Ru1 Ru2 C203 44.3(3)
C102 Ru1 Ru2 C201 150.4(3)
C103 Ru1 Ru2 C201 -143.9(2)
C101 Ru1 Ru2 C201 45.1(3)
C1 Ru1 Ru2 C201 -58.4(2)
Ru3 Ru1 Ru2 C201 111.7(2)
C102 Ru1 Ru2 C204 -37.4(3)
C103 Ru1 Ru2 C204 28.3(2)
C101 Ru1 Ru2 C204 -142.7(2)
C1 Ru1 Ru2 C204 113.8(2)
C201 Ru1 Ru2 C204 172.3(3)
Ru3 Ru1 Ru2 C204 -76.0(2)
C102 Ru1 Ru2 Ru3 38.62(17)
C103 Ru1 Ru2 Ru3 104.31(11)
C101 Ru1 Ru2 Ru3 -66.67(14)
C1 Ru1 Ru2 Ru3 -170.17(9)
C201 Ru1 Ru2 Ru3 -111.7(2)
